data_8100126
loop_
_publ_author_name
'Yao, Qingwei'
'Kinney, Elizabeth P.'
'Zheng, Chong'
'Li, S.-J.'

_publ_section_title
;
Crystal structure of trans-dichloro-bis(phenyl-2,4,6-trimethylbenzylselenido)
palladium(II), Pd(C~16~H~18~Se)~2~Cl~2~
;
_journal_issue 3
_journal_name_full 'Zeitschrift f\"ur Kristallographie - New Crystal Structures'
_journal_page_first 295
_journal_page_last 296
_journal_volume 219
_journal_year 2004
_chemical_formula_sum 'C32 H36 Cl2 Pd Se2'
_chemical_formula_weight 755.83
_space_group_IT_number 14
_symmetry_cell_setting monoclinic
_symmetry_space_group_name_Hall '-P 2yn'
_symmetry_space_group_name_H-M 'P 1 21/n 1'
_cell_angle_alpha 90.00
_cell_angle_beta 91.899(4)
_cell_angle_gamma 90.00
_cell_formula_units_Z 2
_cell_length_a 9.4587(19)
_cell_length_b 12.519(3)
_cell_length_c 13.077(3)
_cell_measurement_temperature 293(2)
_cell_volume 1547.6(5)
_diffrn_ambient_temperature 293(2)
_exptl_crystal_density_diffrn 1.622
_cod_original_sg_symbol_H-M 'P 21/n'
_cod_database_code 8100126

loop_
_symmetry_equiv_pos_as_xyz
'x, y, z'
'-x+1/2, y+1/2, -z+1/2'
'-x, -y, -z'
'x-1/2, -y-1/2, z-1/2'

loop_
_atom_site_label
_atom_site_type_symbol
_atom_site_fract_x
_atom_site_fract_y
_atom_site_fract_z
_atom_site_U_iso_or_equiv
_atom_site_adp_type
_atom_site_occupancy
_atom_site_symmetry_multiplicity
_atom_site_Wyckoff_symbol
_atom_site_calc_flag
_atom_site_refinement_flags
_atom_site_disorder_assembly
_atom_site_disorder_group
Pd Pd 0.0000 0.0000 0.0000 0.0421(2) Uani 1 2 a d S . .
Se Se 0.08076(6) 0.08163(4) 0.16009(4) 0.0440(2) Uani 1 4 e d . . .
Cl Cl -0.1087(2) -0.13990(15) 0.07696(12) 0.0861(6) Uani 1 4 e d . . .
C C 0.0347(6) -0.0115(4) 0.2785(4) 0.0476(13) Uani 1 4 e d . . .
H0A H -0.0671 -0.0178 0.2831 0.071 Uiso 1 4 e calc R . .
H0B H 0.0734 -0.0824 0.2687 0.071 Uiso 1 4 e calc R . .
C11 C 0.2823(6) 0.0629(4) 0.1689(4) 0.0466(13) Uani 1 4 e d . . .
C12 C 0.3495(6) -0.0153(5) 0.1150(5) 0.0601(16) Uani 1 4 e d . . .
H12 H 0.2982 -0.0600 0.0708 0.090 Uiso 1 4 e calc R . .
C13 C 0.4948(7) -0.0264(6) 0.1276(5) 0.0748(19) Uani 1 4 e d . . .
H13 H 0.5414 -0.0795 0.0921 0.112 Uiso 1 4 e calc R . .
C14 C 0.5703(7) 0.0405(7) 0.1921(6) 0.076(2) Uani 1 4 e d . . .
H14 H 0.6679 0.0330 0.1996 0.114 Uiso 1 4 e calc R . .
C15 C 0.5030(7) 0.1180(6) 0.2454(5) 0.0734(19) Uani 1 4 e d . . .
H15 H 0.5547 0.1624 0.2896 0.110 Uiso 1 4 e calc R . .
C16 C 0.3582(6) 0.1306(5) 0.2339(4) 0.0559(15) Uani 1 4 e d . . .
H16 H 0.3122 0.1840 0.2694 0.084 Uiso 1 4 e calc R . .
C21 C 0.0962(5) 0.0362(4) 0.3748(4) 0.0419(12) Uani 1 4 e d . . .
C22 C 0.2191(6) -0.0073(4) 0.4217(4) 0.0449(12) Uani 1 4 e d . . .
C23 C 0.2794(6) 0.0446(5) 0.5061(4) 0.0494(14) Uani 1 4 e d . . .
H23 H 0.3612 0.0166 0.5371 0.074 Uiso 1 4 e calc R . .
C24 C 0.2214(6) 0.1371(5) 0.5457(4) 0.0512(14) Uani 1 4 e d . . .
C25 C 0.0973(6) 0.1755(5) 0.5011(4) 0.0513(14) Uani 1 4 e d . . .
H25 H 0.0548 0.2353 0.5291 0.077 Uiso 1 4 e calc R . .
C26 C 0.0342(5) 0.1275(4) 0.4158(4) 0.0435(12) Uani 1 4 e d . . .
C221 C 0.2857(7) -0.1089(5) 0.3853(5) 0.0646(17) Uani 1 4 e d . . .
H22A H 0.2320 -0.1360 0.3273 0.097 Uiso 1 4 e calc R . .
H22B H 0.2865 -0.1609 0.4393 0.097 Uiso 1 4 e calc R . .
H22C H 0.3809 -0.0947 0.3660 0.097 Uiso 1 4 e calc R . .
C241 C 0.2901(7) 0.1926(6) 0.6373(5) 0.076(2) Uani 1 4 e d . . .
H24A H 0.3753 0.1556 0.6578 0.114 Uiso 1 4 e calc R . .
H24B H 0.2262 0.1925 0.6928 0.114 Uiso 1 4 e calc R . .
H24C H 0.3124 0.2649 0.6195 0.114 Uiso 1 4 e calc R . .
C261 C -0.1014(6) 0.1739(5) 0.3710(4) 0.0607(16) Uani 1 4 e d . . .
H26A H -0.1274 0.2354 0.4099 0.091 Uiso 1 4 e calc R . .
H26B H -0.1752 0.1214 0.3734 0.091 Uiso 1 4 e calc R . .
H26C H -0.0879 0.1943 0.3013 0.091 Uiso 1 4 e calc R . .

loop_
_atom_site_aniso_label
_atom_site_aniso_U_11
_atom_site_aniso_U_22
_atom_site_aniso_U_33
_atom_site_aniso_U_23
_atom_site_aniso_U_13
_atom_site_aniso_U_12
Pd 0.0446(4) 0.0528(4) 0.0285(3) 0.0022(2) -0.0058(2) -0.0068(3)
Se 0.0485(3) 0.0526(4) 0.0306(3) 0.0000(2) -0.0058(2) -0.0027(2)
Cl 0.1242(16) 0.0874(12) 0.0459(9) 0.0121(8) -0.0115(9) -0.0575(12)
C 0.052(3) 0.055(3) 0.035(3) 0.004(2) -0.003(2) -0.007(3)
C11 0.053(3) 0.053(3) 0.033(3) 0.006(2) -0.004(2) -0.006(3)
C12 0.054(4) 0.077(4) 0.048(3) -0.004(3) -0.002(3) 0.007(3)
C13 0.072(5) 0.090(5) 0.064(4) 0.000(4) 0.009(4) 0.017(4)
C14 0.051(4) 0.100(5) 0.077(5) 0.014(4) -0.007(4) -0.001(4)
C15 0.061(4) 0.086(5) 0.072(5) 0.008(4) -0.019(3) -0.018(4)
C16 0.054(3) 0.062(4) 0.051(3) 0.006(3) -0.007(3) -0.010(3)
C21 0.048(3) 0.049(3) 0.029(3) 0.003(2) -0.002(2) -0.005(2)
C22 0.051(3) 0.047(3) 0.036(3) 0.005(2) 0.000(2) 0.000(3)
C23 0.043(3) 0.064(4) 0.040(3) 0.009(3) -0.010(2) 0.006(3)
C24 0.057(3) 0.056(4) 0.040(3) -0.005(3) -0.007(3) -0.008(3)
C25 0.064(4) 0.052(3) 0.038(3) -0.005(3) 0.003(3) 0.004(3)
C26 0.046(3) 0.053(3) 0.032(3) 0.003(2) 0.002(2) -0.002(2)
C221 0.078(4) 0.062(4) 0.053(4) 0.001(3) -0.002(3) 0.019(3)
C241 0.081(5) 0.088(5) 0.057(4) -0.020(4) -0.017(3) -0.008(4)
C261 0.057(3) 0.076(4) 0.049(3) 0.006(3) -0.004(3) 0.015(3)

loop_
_geom_bond_atom_site_label_1
_geom_bond_atom_site_label_2
_geom_bond_distance
_geom_bond_site_symmetry_2
_geom_bond_publ_flag
Pd Cl 2.2818(16) 3 ?
Pd Cl 2.2818(16) . ?
Pd Se 2.4299(6) . ?
Pd Se 2.4300(6) 3 ?
Se C11 1.921(5) . ?
Se C 1.997(5) . ?
C C21 1.494(7) . ?
C11 C12 1.374(8) . ?
C11 C16 1.383(8) . ?
C12 C13 1.386(9) . ?
C13 C14 1.372(10) . ?
C14 C15 1.364(10) . ?
C15 C16 1.382(9) . ?
C21 C26 1.400(7) . ?
C21 C22 1.406(7) . ?
C22 C23 1.387(8) . ?
C22 C221 1.504(8) . ?
C23 C24 1.389(8) . ?
C24 C25 1.381(8) . ?
C24 C241 1.513(8) . ?
C25 C26 1.385(7) . ?
C26 C261 1.508(7) . ?
